data_2201844
loop_
_publ_author_name
'Ramos Silva, Manuela'
'Paix\~ao, Jose Antonio'
'Matos Beja, Ana'
'Sobral, Abilio J. F. N.'
'Lopes, Susana H.'
'Rebanda, N. G. C. L.'
'Rocha Gonsalves, A. M. d'A.'

_publ_section_title
;
 Dimethyl iminiodiacetate chloride
;
_journal_issue 1
_journal_name_full 'Acta Crystallographica Section E'
_journal_page_first o7
_journal_page_last o8
_journal_paper_doi 10.1107/S1600536802022146
_journal_volume 59
_journal_year 2003
_chemical_formula_iupac 'C6 H12 N O4 1+, Cl 1-'
_chemical_formula_moiety 'C6 H12 N O4 1+, Cl 1-'
_chemical_formula_sum 'C6 H12 Cl N O4'
_chemical_formula_weight 197.62
_chemical_name_systematic
;
Dimethyl iminiodiacetate chloride
;
_space_group_IT_number 62
_symmetry_cell_setting orthorhombic
_symmetry_space_group_name_Hall '-P 2ac 2n'
_symmetry_space_group_name_H-M 'P n m a'
_atom_sites_solution_hydrogens geom
_atom_sites_solution_primary direct
_atom_sites_solution_secondary difmap
_audit_creation_method SHELXL-97
_cell_angle_alpha 90.00
_cell_angle_beta 90.00
_cell_angle_gamma 90.00
_cell_formula_units_Z 4
_cell_length_a 7.0228(4)
_cell_length_b 17.298(9)
_cell_length_c 7.6646(5)
_cell_measurement_reflns_used 25
_cell_measurement_temperature 293(2)
_cell_measurement_theta_max 32.14
_cell_measurement_theta_min 21.11
_cell_volume 931.1(5)
_computing_cell_refinement 'CAD-4 Software'
_computing_data_collection 'CAD-4 Software (Enraf-Nonius, 1989)'
_computing_data_reduction 'HELENA (Spek, 2002)'
_computing_molecular_graphics 'ORTEPII (Johnson, 1976)'
_computing_publication_material SHELXL97
_computing_structure_refinement 'SHELXL97 (Sheldrick, 1997)'
_computing_structure_solution 'SHELXS97 (Sheldrick, 1997)'
_diffrn_ambient_temperature 293(2)
_diffrn_measured_fraction_theta_full 0.999
_diffrn_measured_fraction_theta_max 0.999
_diffrn_measurement_device_type 'Enraf-Nonius CAD-4'
_diffrn_measurement_method \w-2\q
_diffrn_radiation_monochromator graphite
_diffrn_radiation_source 'fine-focus sealed tube'
_diffrn_radiation_type CuK\a
_diffrn_radiation_wavelength 1.54180
_diffrn_reflns_av_R_equivalents 0.0189
_diffrn_reflns_av_sigmaI/netI 0.0151
_diffrn_reflns_limit_h_max 8
_diffrn_reflns_limit_h_min 0
_diffrn_reflns_limit_k_max 21
_diffrn_reflns_limit_k_min -21
_diffrn_reflns_limit_l_max 0
_diffrn_reflns_limit_l_min -9
_diffrn_reflns_number 1837
_diffrn_reflns_theta_full 72.39
_diffrn_reflns_theta_max 72.39
_diffrn_reflns_theta_min 5.11
_diffrn_standards_decay_% 4
_diffrn_standards_interval_time 180
_diffrn_standards_number 3
_exptl_absorpt_coefficient_mu 3.513
_exptl_absorpt_correction_T_max 0.839
_exptl_absorpt_correction_T_min 0.706
_exptl_absorpt_correction_type '\y scan'
_exptl_absorpt_process_details
;
 (North et al., 1968)
;
_exptl_crystal_colour colourless
_exptl_crystal_density_diffrn 1.410
_exptl_crystal_density_method 'not measured'
_exptl_crystal_description needle
_exptl_crystal_F_000 416
_exptl_crystal_size_max 0.49
_exptl_crystal_size_mid 0.08
_exptl_crystal_size_min 0.05
_refine_diff_density_max 0.316
_refine_diff_density_min -0.721
_refine_ls_extinction_coef 0.0030(8)
_refine_ls_extinction_expression Fc^*^=kFc[1+0.001xFc^2^\l^3^/sin(2\q)]^-1/4^
_refine_ls_extinction_method SHELXL97
_refine_ls_goodness_of_fit_ref 1.190
_refine_ls_hydrogen_treatment mixed
_refine_ls_matrix_type full
_refine_ls_number_parameters 64
_refine_ls_number_reflns 950
_refine_ls_number_restraints 0
_refine_ls_restrained_S_all 1.190
_refine_ls_R_factor_all 0.0588
_refine_ls_R_factor_gt 0.0427
_refine_ls_shift/su_max <0.001
_refine_ls_shift/su_mean 0.000
_refine_ls_structure_factor_coef Fsqd
_refine_ls_weighting_details 'calc w = 1/[\s^2^(Fo^2^)+(0.0755P)^2^+0.752P] where P = (Fo^2^+2Fc^2^)/3'
_refine_ls_weighting_scheme calc
_refine_ls_wR_factor_gt 0.1226
_refine_ls_wR_factor_ref 0.1629
_reflns_number_gt 787
_reflns_number_total 950
_reflns_threshold_expression I>2\s(I)
_cod_data_source_file cf6227.cif
_cod_data_source_block I
_cod_database_code 2201844
_cod_database_fobs_code 2201844

loop_
_symmetry_equiv_pos_as_xyz
'x, y, z'
'-x+1/2, -y, z+1/2'
'x+1/2, -y+1/2, -z+1/2'
'-x, y+1/2, -z'
'-x, -y, -z'
'x-1/2, y, -z-1/2'
'-x-1/2, y-1/2, z-1/2'
'x, -y-1/2, z'

loop_
_atom_site_label
_atom_site_fract_x
_atom_site_fract_y
_atom_site_fract_z
_atom_site_U_iso_or_equiv
_atom_site_adp_type
_atom_site_calc_flag
_atom_site_refinement_flags
_atom_site_occupancy
_atom_site_disorder_assembly
_atom_site_disorder_group
_atom_site_type_symbol
Cl 0.18857(14) -0.2500 -0.01795(13) 0.0511(4) Uani d S 1 . . Cl
O1 0.2949(3) 0.04572(12) -0.0195(2) 0.0507(6) Uani d . 1 . . O
O2 0.1140(3) 0.10952(11) -0.2134(3) 0.0554(6) Uani d . 1 . . O
N 0.2310(5) 0.2500 -0.0938(4) 0.0387(7) Uani d S 1 . . N
H1 0.252(7) 0.2500 -0.205(6) 0.046 Uiso d S 1 . . H
H2 0.114(7) 0.2500 -0.080(6) 0.046 Uiso d S 1 . . H
C1 0.3097(4) 0.17948(17) -0.0126(3) 0.0429(7) Uani d . 1 . . C
H1A 0.2810 0.1794 0.1112 0.052 Uiso calc R 1 . . H
H1B 0.4471 0.1790 -0.0260 0.052 Uiso calc R 1 . . H
C2 0.2266(4) 0.10876(15) -0.0960(3) 0.0408(7) Uani d . 1 . . C
C3 0.2389(5) -0.02865(19) -0.0905(4) 0.0579(9) Uani d . 1 . . C
H3A 0.1104 -0.0257 -0.1325 0.087 Uiso calc R 1 . . H
H3B 0.2470 -0.0673 -0.0009 0.087 Uiso calc R 1 . . H
H3C 0.3223 -0.0422 -0.1849 0.087 Uiso calc R 1 . . H

loop_
_atom_site_aniso_label
_atom_site_aniso_U_11
_atom_site_aniso_U_22
_atom_site_aniso_U_33
_atom_site_aniso_U_12
_atom_site_aniso_U_13
_atom_site_aniso_U_23
Cl 0.0411(6) 0.0630(7) 0.0491(6) 0.000 0.0021(4) 0.000
O1 0.0624(13) 0.0449(11) 0.0449(11) -0.0006(10) -0.0076(9) 0.0061(8)
O2 0.0623(14) 0.0541(12) 0.0498(12) 0.0009(10) -0.0165(10) 0.0003(9)
N 0.0359(16) 0.0443(17) 0.0359(16) 0.000 0.0027(13) 0.000
C1 0.0430(15) 0.0456(16) 0.0402(14) 0.0037(12) -0.0023(11) 0.0026(11)
C2 0.0426(14) 0.0453(15) 0.0346(13) 0.0000(12) 0.0046(11) 0.0027(10)
C3 0.071(2) 0.0479(17) 0.0550(19) -0.0018(16) -0.0024(16) 0.0006(13)

loop_
_atom_type_symbol
_atom_type_description
_atom_type_scat_dispersion_real
_atom_type_scat_dispersion_imag
_atom_type_scat_source
C C 0.0181 0.0091 'International Tables Vol C Tables 4.2.6.8 and 6.1.1.4'
H H 0.0000 0.0000 'International Tables Vol C Tables 4.2.6.8 and 6.1.1.4'
O O 0.0492 0.0322 'International Tables Vol C Tables 4.2.6.8 and 6.1.1.4'
N N 0.0311 0.0180 'International Tables Vol C Tables 4.2.6.8 and 6.1.1.4'
Cl Cl 0.3639 0.7018 'International Tables Vol C Tables 4.2.6.8 and 6.1.1.4'

loop_
_geom_angle_atom_site_label_1
_geom_angle_atom_site_label_2
_geom_angle_atom_site_label_3
_geom_angle_site_symmetry_3
_geom_angle
C2 O1 C3 . 117.7(2)
C1 N C1 8_565 111.4(3)
C1 N H1 . 110.5(15)
C1 N H2 . 108.5(16)
H1 N H2 . 107(5)
N C1 C2 . 110.4(2)
N C1 H1A . 109.6
C2 C1 H1A . 109.6
N C1 H1B . 109.6
C2 C1 H1B . 109.6
H1A C1 H1B . 108.1
O2 C2 O1 . 125.4(3)
O2 C2 C1 . 124.6(2)
O1 C2 C1 . 110.0(2)
O1 C3 H3A . 109.5
O1 C3 H3B . 109.5
H3A C3 H3B . 109.5
O1 C3 H3C . 109.5
H3A C3 H3C . 109.5
H3B C3 H3C . 109.5

loop_
_geom_bond_atom_site_label_1
_geom_bond_atom_site_label_2
_geom_bond_site_symmetry_2
_geom_bond_distance
_geom_bond_publ_flag
O1 C2 . 1.328(3) ?
O1 C3 . 1.451(4) ?
O2 C2 . 1.198(3) ?
N C1 . 1.477(3) ?
N H1 . 0.87(5) ?
N H2 . 0.83(5) ?
C1 C2 . 1.499(4) ?
C1 H1A . 0.970 ?
C1 H1B . 0.970 ?
C3 H3A . 0.960 ?
C3 H3B . 0.960 ?
C3 H3C . 0.960 ?

loop_
_geom_hbond_atom_site_label_D
_geom_hbond_atom_site_label_H
_geom_hbond_atom_site_label_A
_geom_hbond_site_symmetry_A
_geom_hbond_distance_DH
_geom_hbond_distance_HA
_geom_hbond_distance_DA
_geom_hbond_angle_DHA
N H1 Cl 2_554 0.87(5) 2.43(5) 3.299(3) 180(4)
N H2 Cl 5 0.83(5) 2.25(5) 3.069(3) 168(5)

loop_
_geom_torsion_atom_site_label_1
_geom_torsion_atom_site_label_2
_geom_torsion_atom_site_label_3
_geom_torsion_atom_site_label_4
_geom_torsion_site_symmetry_1
_geom_torsion
C1 N C1 C2 8_565 179.51(18)
C3 O1 C2 O2 . 4.3(4)
C3 O1 C2 C1 . -176.3(2)
N C1 C2 O2 . 0.9(4)
N C1 C2 O1 . -178.6(2)

loop_
_cod_related_entry_id
_cod_related_entry_database
_cod_related_entry_code
1 ChemSpider 2009737
